data_4508702
loop_
_publ_author_name
'Fridman, N.'
'Speiser, S.'
'Kaftory, M.'

_publ_section_title
;
 Structures and Chromogenic Properties of Bisimidazole Derivatives
;
_journal_issue 7
_journal_name_full 'Crystal Growth &amp; Design'
_journal_page_first 1653
_journal_paper_doi 10.1021/cg060107j
_journal_volume 6
_journal_year 2006
_chemical_formula_moiety 'C36 H27 N4, 3(C2 H4 O2), C2 H3 O2'
_chemical_formula_sum 'C44 H42 N4 O8'
_chemical_formula_weight 754.82
_chemical_name_systematic
;
 2,2'-(1,4-phenylene)bis[4,5-diphenyl-1H-imidazole] (9CI)
 Acetic acid clathrate
;
_space_group_IT_number 2
_symmetry_cell_setting triclinic
_symmetry_space_group_name_Hall '-P 1'
_symmetry_space_group_name_H-M 'P -1'
_atom_sites_solution_hydrogens geom
_atom_sites_solution_primary direct
_atom_sites_solution_secondary difmap
_audit_creation_method SHELXL-97
_cell_angle_alpha 66.470(10)
_cell_angle_beta 82.71(2)
_cell_angle_gamma 69.570(10)
_cell_formula_units_Z 2
_cell_length_a 10.121(2)
_cell_length_b 14.163(3)
_cell_length_c 15.828(3)
_cell_measurement_reflns_used 6950
_cell_measurement_temperature 230(2)
_cell_measurement_theta_max 27.485
_cell_measurement_theta_min 1.018
_cell_volume 1949.1(7)
_computing_cell_refinement 'Denzo SMN (Otwinowski & Minor 1997)'
_computing_data_collection 'Collect (Nonius, 2000)'
_computing_data_reduction 'Denzo SMN (Otwinowski & Minor 1997)'
_computing_molecular_graphics 'Ortep-3 for Windows (Farrugia, 1999)'
_computing_structure_refinement 'SHELXL-97 (Sheldrick, 1997)'
_computing_structure_solution 'SHELXS-97 (Sheldrick, 1997)'
_diffrn_ambient_temperature 293(2)
_diffrn_detector_area_resol_mean 95
_diffrn_measured_fraction_theta_full 0.998
_diffrn_measured_fraction_theta_max 0.998
_diffrn_measurement_device_type KappaCCD
_diffrn_measurement_method 'phi scan & omega scan'
_diffrn_radiation_monochromator graphite
_diffrn_radiation_source 'fine-focus sealed tube'
_diffrn_radiation_type MoK\a
_diffrn_radiation_wavelength 0.71073
_diffrn_reflns_av_R_equivalents 0.0542
_diffrn_reflns_av_sigmaI/netI 0.1103
_diffrn_reflns_limit_h_max 11
_diffrn_reflns_limit_h_min -12
_diffrn_reflns_limit_k_max 16
_diffrn_reflns_limit_k_min -16
_diffrn_reflns_limit_l_max 18
_diffrn_reflns_limit_l_min -18
_diffrn_reflns_number 12136
_diffrn_reflns_theta_full 25.05
_diffrn_reflns_theta_max 25.05
_diffrn_reflns_theta_min 2.15
_diffrn_standards_decay_% none
_diffrn_standards_interval_count none
_diffrn_standards_interval_time none
_diffrn_standards_number none
_exptl_absorpt_coefficient_mu 0.089
_exptl_absorpt_correction_type none
_exptl_absorpt_process_details none
_exptl_crystal_colour yellow
_exptl_crystal_density_diffrn 1.286
_exptl_crystal_density_meas ?
_exptl_crystal_density_method 'not measured'
_exptl_crystal_description plate
_exptl_crystal_F_000 796
_exptl_crystal_size_max 0.54
_exptl_crystal_size_mid 0.42
_exptl_crystal_size_min 0.06
_refine_diff_density_max 0.166
_refine_diff_density_min -0.215
_refine_diff_density_rms 0.037
_refine_ls_extinction_coef 0.0218(16)
_refine_ls_extinction_expression Fc^*^=kFc[1+0.001xFc^2^\l^3^/sin(2\q)]^-1/4^
_refine_ls_extinction_method SHELXL
_refine_ls_goodness_of_fit_ref 0.904
_refine_ls_hydrogen_treatment mixed
_refine_ls_matrix_type full
_refine_ls_number_parameters 538
_refine_ls_number_reflns 6867
_refine_ls_number_restraints 0
_refine_ls_restrained_S_all 0.904
_refine_ls_R_factor_all 0.1267
_refine_ls_R_factor_gt 0.0515
_refine_ls_shift/su_max 0.001
_refine_ls_shift/su_mean 0.000
_refine_ls_structure_factor_coef Fsqd
_refine_ls_weighting_details 'calc w=1/[\s^2^(Fo^2^)+(0.0525P)^2^+0.0000P] where P=(Fo^2^+2Fc^2^)/3'
_refine_ls_weighting_scheme calc
_refine_ls_wR_factor_gt 0.1023
_refine_ls_wR_factor_ref 0.1182
_reflns_number_gt 3467
_reflns_number_total 6867
_reflns_threshold_expression >2sigma(I)
_cod_data_source_file cg060107jsup6.cif
_cod_data_source_block natalia63
_cod_depositor_comments
;
The following automatic conversions were performed:

'_exptl_crystal_density_meas' value 'none' was changed to '?' - the
value is perceived as not measured.

Automatic conversion script
Id: cif_fix_values 3008 2015-01-20 13:52:24Z robertas 
;
_cod_database_code 4508702

loop_
_symmetry_equiv_pos_as_xyz
'x, y, z'
'-x, -y, -z'

loop_
_atom_site_label
_atom_site_type_symbol
_atom_site_fract_x
_atom_site_fract_y
_atom_site_fract_z
_atom_site_U_iso_or_equiv
_atom_site_adp_type
_atom_site_occupancy
_atom_site_symmetry_multiplicity
_atom_site_calc_flag
_atom_site_refinement_flags
O1 O 1.0615(2) -0.39625(15) 0.51483(15) 0.0798(7) Uani 1 1 d .
H1O1 H 0.9779 -0.3660 0.5001 0.120 Uiso 1 1 calc R
O2 O 1.0633(2) -0.22734(18) 0.45453(15) 0.0873(8) Uani 1 1 d .
O3 O 1.0884(2) -0.34046(17) 0.73091(13) 0.0629(5) Uani 1 1 d .
H3O3 H 1.0417 -0.2850 0.7398 0.118(16) Uiso 1 1 calc R
O4 O 0.8962(2) -0.38662(15) 0.78262(15) 0.0759(7) Uani 1 1 d .
O5 O 1.7970(2) -0.32044(15) 0.47559(14) 0.0702(6) Uani 1 1 d .
O6 O 1.5903(2) -0.30914(15) 0.54031(14) 0.0718(6) Uani 1 1 d .
O7 O 1.4797(2) -0.40801(16) 0.68920(19) 0.0785(7) Uani 1 1 d .
H7O7 H 1.5108 -0.3685 0.6439 0.18(2) Uiso 1 1 calc R
O8 O 1.4318(3) -0.27006(16) 0.73199(16) 0.0962(8) Uani 1 1 d .
N1 N 0.5685(2) -0.09950(16) 0.38319(15) 0.0427(5) Uani 1 1 d .
H1N1 H 0.5821 -0.1625 0.4270 0.076(10) Uiso 1 1 calc R
N2 N 0.56615(18) 0.06451(16) 0.30627(14) 0.0388(5) Uani 1 1 d .
H2N2 H 0.5780 0.1264 0.2916 0.053(8) Uiso 1 1 calc R
N3 N 0.97385(19) -0.14804(15) 0.74841(14) 0.0405(5) Uani 1 1 d .
N4 N 0.97057(19) 0.02157(15) 0.68328(13) 0.0385(5) Uani 1 1 d .
H4N4 H 0.9547 0.0870 0.6431 0.046 Uiso 1 1 calc R
C1 C 0.4506(2) -0.13817(19) 0.27671(16) 0.0384(6) Uani 1 1 d .
C2 C 0.5173(3) -0.2511(2) 0.31340(18) 0.0488(7) Uani 1 1 d .
H2 H 0.5947 -0.2811 0.3529 0.050(7) Uiso 1 1 calc R
C3 C 0.4688(3) -0.3178(2) 0.2913(2) 0.0573(8) Uani 1 1 d .
H3 H 0.5139 -0.3928 0.3158 0.067(9) Uiso 1 1 calc R
C4 C 0.3543(3) -0.2746(2) 0.23347(19) 0.0555(8) Uani 1 1 d .
H4 H 0.3214 -0.3203 0.2194 0.054(7) Uiso 1 1 calc R
C5 C 0.2877(3) -0.1631(2) 0.19606(19) 0.0521(7) Uani 1 1 d .
H5 H 0.2112 -0.1337 0.1560 0.079(9) Uiso 1 1 calc R
C6 C 0.3352(2) -0.0959(2) 0.21831(17) 0.0450(7) Uani 1 1 d .
H6 H 0.2892 -0.0210 0.1938 0.030(6) Uiso 1 1 calc R
C7 C 0.5031(2) -0.06601(19) 0.29950(17) 0.0379(6) Uani 1 1 d .
C8 C 0.5019(2) 0.03874(18) 0.25058(16) 0.0361(6) Uani 1 1 d .
C9 C 0.4564(2) 0.11636(18) 0.15625(17) 0.0367(6) Uani 1 1 d .
C10 C 0.4969(3) 0.0847(2) 0.08185(18) 0.0465(7) Uani 1 1 d .
H10 H 0.5507 0.0127 0.0921 0.056(8) Uiso 1 1 calc R
C11 C 0.4585(3) 0.1584(3) -0.0070(2) 0.0585(8) Uani 1 1 d .
H11 H 0.4854 0.1361 -0.0563 0.070(9) Uiso 1 1 calc R
C12 C 0.3804(3) 0.2649(3) -0.0222(2) 0.0601(8) Uani 1 1 d .
H12 H 0.3552 0.3148 -0.0822 0.075(9) Uiso 1 1 calc R
C13 C 0.3391(3) 0.2989(2) 0.0498(2) 0.0555(8) Uani 1 1 d .
H13 H 0.2863 0.3713 0.0386 0.069(9) Uiso 1 1 calc R
C14 C 0.3763(2) 0.2248(2) 0.1394(2) 0.0461(7) Uani 1 1 d .
H14 H 0.3477 0.2475 0.1883 0.055(8) Uiso 1 1 calc R
C15 C 0.6073(2) -0.01981(19) 0.38601(17) 0.0389(6) Uani 1 1 d .
C16 C 0.6840(2) -0.02494(19) 0.46087(17) 0.0376(6) Uani 1 1 d .
C17 C 0.7445(2) 0.0550(2) 0.44759(18) 0.0462(7) Uani 1 1 d .
H17 H 0.7319 0.1139 0.3915 0.056(8) Uiso 1 1 calc R
C18 C 0.8225(2) 0.04703(19) 0.51694(17) 0.0441(7) Uani 1 1 d .
H18 H 0.8606 0.1014 0.5076 0.061(8) Uiso 1 1 calc R
C19 C 0.8447(2) -0.04133(18) 0.60051(16) 0.0367(6) Uani 1 1 d .
C20 C 0.7821(2) -0.11955(19) 0.61381(17) 0.0396(6) Uani 1 1 d .
H20 H 0.7944 -0.1783 0.6701 0.051(7) Uiso 1 1 calc R
C21 C 0.7025(2) -0.11171(19) 0.54563(17) 0.0410(6) Uani 1 1 d .
H21 H 0.6611 -0.1645 0.5562 0.048(7) Uiso 1 1 calc R
C22 C 0.9296(2) -0.05544(19) 0.67520(17) 0.0383(6) Uani 1 1 d .
C23 C 1.0420(2) -0.02083(18) 0.76612(16) 0.0356(6) Uani 1 1 d .
C24 C 1.0438(2) -0.12829(18) 0.80632(16) 0.0380(6) Uani 1 1 d .
C25 C 1.1025(2) -0.21676(19) 0.89397(16) 0.0382(6) Uani 1 1 d .
C26 C 1.2235(3) -0.2294(2) 0.93527(18) 0.0484(7) Uani 1 1 d .
H26 H 1.2718 -0.1799 0.9066 0.056(8) Uiso 1 1 calc R
C27 C 1.2738(3) -0.3139(2) 1.01814(19) 0.0589(8) Uani 1 1 d .
H27 H 1.3540 -0.3199 1.0455 0.070(9) Uiso 1 1 calc R
C28 C 1.2052(3) -0.3896(2) 1.0606(2) 0.0622(8) Uani 1 1 d .
H28 H 1.2390 -0.4465 1.1165 0.079(9) Uiso 1 1 calc R
C29 C 1.0873(3) -0.3802(2) 1.01989(19) 0.0568(8) Uani 1 1 d .
H29 H 1.0416 -0.4315 1.0479 0.066(8) Uiso 1 1 calc R
C30 C 1.0357(3) -0.2946(2) 0.93722(18) 0.0487(7) Uani 1 1 d .
H30 H 0.9554 -0.2891 0.9103 0.065(8) Uiso 1 1 calc R
C31 C 1.0871(2) 0.04845(18) 0.79668(17) 0.0359(6) Uani 1 1 d .
C32 C 1.1173(2) 0.13984(19) 0.73229(19) 0.0441(7) Uani 1 1 d .
H32 H 1.1149 0.1540 0.6698 0.044(7) Uiso 1 1 calc R
C33 C 1.1507(3) 0.2093(2) 0.7605(2) 0.0513(7) Uani 1 1 d .
H33 H 1.1688 0.2707 0.7169 0.058(8) Uiso 1 1 calc R
C34 C 1.1571(3) 0.1879(2) 0.8531(2) 0.0539(8) Uani 1 1 d .
H34 H 1.1804 0.2346 0.8718 0.067(8) Uiso 1 1 calc R
C35 C 1.1294(3) 0.0981(2) 0.9178(2) 0.0522(7) Uani 1 1 d .
H35 H 1.1341 0.0837 0.9802 0.037(7) Uiso 1 1 calc R
C36 C 1.0944(2) 0.0289(2) 0.88947(18) 0.0452(7) Uani 1 1 d .
H36 H 1.0755 -0.0318 0.9335 0.064(8) Uiso 1 1 calc R
C37 C 1.2761(3) -0.3709(3) 0.5192(3) 0.1052(13) Uani 1 1 d .
H37A H 1.3179 -0.4358 0.5063 0.158 Uiso 1 1 calc R
H37B H 1.2847 -0.3887 0.5839 0.158 Uiso 1 1 calc R
H37C H 1.3234 -0.3193 0.4849 0.158 Uiso 1 1 calc R
C38 C 1.1241(3) -0.3227(3) 0.4918(2) 0.0645(8) Uani 1 1 d .
C39 C 1.1015(3) -0.5176(2) 0.7531(2) 0.0774(10) Uani 1 1 d .
H39A H 1.1926 -0.5429 0.7811 0.116 Uiso 1 1 calc R
H39B H 1.1126 -0.5100 0.6897 0.116 Uiso 1 1 calc R
H39C H 1.0532 -0.5693 0.7852 0.116 Uiso 1 1 calc R
C40 C 1.0170(4) -0.4091(2) 0.7580(2) 0.0569(8) Uani 1 1 d .
C41 C 1.7864(3) -0.4640(2) 0.6185(2) 0.0718(9) Uani 1 1 d .
H41A H 1.7305 -0.5105 0.6308 0.108 Uiso 1 1 calc R
H41B H 1.7903 -0.4497 0.6724 0.108 Uiso 1 1 calc R
H41C H 1.8801 -0.4992 0.6026 0.108 Uiso 1 1 calc R
C42 C 1.7209(4) -0.3581(2) 0.5396(2) 0.0586(8) Uani 1 1 d .
C43 C 1.4040(3) -0.4348(2) 0.8403(2) 0.0810(10) Uani 1 1 d .
H43A H 1.4358 -0.5085 0.8435 0.121 Uiso 1 1 calc R
H43B H 1.3037 -0.4113 0.8481 0.121 Uiso 1 1 calc R
H43C H 1.4494 -0.4313 0.8881 0.121 Uiso 1 1 calc R
C44 C 1.4396(3) -0.3627(2) 0.7491(2) 0.0616(9) Uani 1 1 d .

loop_
_atom_site_aniso_label
_atom_site_aniso_U_11
_atom_site_aniso_U_22
_atom_site_aniso_U_33
_atom_site_aniso_U_23
_atom_site_aniso_U_13
_atom_site_aniso_U_12
O1 0.0872(14) 0.0491(12) 0.0929(18) -0.0102(12) -0.0010(13) -0.0296(11)
O2 0.1242(18) 0.0560(14) 0.0763(17) 0.0072(13) -0.0370(14) -0.0480(13)
O3 0.0658(12) 0.0501(12) 0.0749(15) -0.0295(11) -0.0018(11) -0.0138(11)
O4 0.0845(16) 0.0530(13) 0.0905(18) -0.0284(12) 0.0181(14) -0.0274(12)
O5 0.0998(15) 0.0567(12) 0.0496(13) -0.0046(11) -0.0087(12) -0.0355(12)
O6 0.0755(14) 0.0599(13) 0.0732(16) -0.0107(12) -0.0227(12) -0.0234(12)
O7 0.0941(16) 0.0576(13) 0.0967(19) -0.0345(14) 0.0115(14) -0.0373(13)
O8 0.149(2) 0.0437(13) 0.1035(19) -0.0203(13) -0.0492(16) -0.0318(13)
N1 0.0525(13) 0.0373(13) 0.0405(14) -0.0138(12) -0.0096(11) -0.0152(10)
N2 0.0470(12) 0.0350(12) 0.0372(13) -0.0136(11) -0.0036(10) -0.0154(10)
N3 0.0478(12) 0.0388(12) 0.0378(13) -0.0141(11) -0.0072(10) -0.0154(10)
N4 0.0486(12) 0.0327(11) 0.0352(13) -0.0098(10) -0.0028(10) -0.0171(10)
C1 0.0429(14) 0.0441(16) 0.0331(15) -0.0166(13) 0.0005(12) -0.0176(12)
C2 0.0591(17) 0.0449(16) 0.0455(17) -0.0150(14) -0.0102(14) -0.0197(14)
C3 0.074(2) 0.0455(18) 0.060(2) -0.0210(16) -0.0042(17) -0.0260(16)
C4 0.0706(19) 0.063(2) 0.057(2) -0.0335(17) 0.0059(16) -0.0400(17)
C5 0.0491(16) 0.067(2) 0.0546(19) -0.0314(16) -0.0021(15) -0.0248(15)
C6 0.0459(15) 0.0446(17) 0.0446(17) -0.0177(14) -0.0026(13) -0.0130(13)
C7 0.0422(14) 0.0376(14) 0.0351(16) -0.0151(12) -0.0054(12) -0.0112(12)
C8 0.0375(13) 0.0396(14) 0.0363(15) -0.0200(13) -0.0031(12) -0.0108(11)
C9 0.0399(14) 0.0368(15) 0.0331(16) -0.0107(12) -0.0034(12) -0.0139(12)
C10 0.0582(17) 0.0477(18) 0.0417(18) -0.0235(15) 0.0049(14) -0.0206(14)
C11 0.083(2) 0.073(2) 0.0358(18) -0.0231(18) 0.0031(16) -0.0418(18)
C12 0.078(2) 0.061(2) 0.042(2) -0.0042(18) -0.0170(17) -0.0364(17)
C13 0.0598(17) 0.0448(19) 0.055(2) -0.0075(16) -0.0122(16) -0.0176(15)
C14 0.0524(16) 0.0415(16) 0.0442(18) -0.0141(15) -0.0013(14) -0.0172(13)
C15 0.0428(14) 0.0362(14) 0.0382(16) -0.0141(13) -0.0025(12) -0.0126(12)
C16 0.0426(14) 0.0384(14) 0.0355(16) -0.0195(13) -0.0035(12) -0.0101(12)
C17 0.0595(16) 0.0410(15) 0.0385(17) -0.0100(14) -0.0073(14) -0.0200(13)
C18 0.0563(16) 0.0398(15) 0.0425(17) -0.0147(13) -0.0075(13) -0.0216(13)
C19 0.0394(13) 0.0390(14) 0.0354(16) -0.0173(13) 0.0000(12) -0.0136(11)
C20 0.0478(15) 0.0384(14) 0.0339(16) -0.0132(13) -0.0030(12) -0.0152(12)
C21 0.0462(14) 0.0398(14) 0.0412(17) -0.0174(13) -0.0017(13) -0.0159(12)
C22 0.0413(14) 0.0366(14) 0.0390(17) -0.0148(13) -0.0012(12) -0.0143(12)
C23 0.0395(13) 0.0412(14) 0.0280(15) -0.0127(12) -0.0008(12) -0.0155(12)
C24 0.0393(14) 0.0412(15) 0.0369(16) -0.0152(13) -0.0031(12) -0.0157(12)
C25 0.0426(14) 0.0390(14) 0.0358(16) -0.0151(12) -0.0040(12) -0.0142(12)
C26 0.0511(16) 0.0483(16) 0.0467(18) -0.0133(14) -0.0038(14) -0.0213(14)
C27 0.0626(18) 0.0593(18) 0.0495(19) -0.0095(16) -0.0199(15) -0.0199(15)
C28 0.073(2) 0.0552(19) 0.0421(19) -0.0026(16) -0.0169(16) -0.0148(16)
C29 0.0705(19) 0.0512(17) 0.0432(18) -0.0045(15) -0.0036(16) -0.0276(16)
C30 0.0530(16) 0.0508(17) 0.0429(17) -0.0135(14) -0.0057(14) -0.0207(14)
C31 0.0380(13) 0.0366(14) 0.0364(16) -0.0151(12) -0.0022(12) -0.0139(11)
C32 0.0494(15) 0.0448(16) 0.0426(18) -0.0171(14) -0.0010(13) -0.0198(13)
C33 0.0617(17) 0.0449(16) 0.055(2) -0.0184(15) -0.0031(15) -0.0265(14)
C34 0.0560(17) 0.0479(17) 0.071(2) -0.0318(17) -0.0077(16) -0.0190(14)
C35 0.0637(18) 0.0565(18) 0.048(2) -0.0273(15) -0.0055(14) -0.0221(15)
C36 0.0545(16) 0.0465(16) 0.0425(17) -0.0193(14) 0.0004(13) -0.0228(13)
C37 0.084(3) 0.129(3) 0.094(3) -0.027(3) -0.004(2) -0.040(2)
C38 0.088(2) 0.068(2) 0.0421(19) -0.0135(17) -0.0032(17) -0.0376(19)
C39 0.111(3) 0.0402(17) 0.070(2) -0.0228(17) -0.011(2) -0.0050(17)
C40 0.077(2) 0.0396(17) 0.0472(19) -0.0128(14) -0.0074(17) -0.0127(17)
C41 0.088(2) 0.0542(19) 0.055(2) -0.0033(16) -0.0069(17) -0.0197(16)
C42 0.089(2) 0.0455(18) 0.047(2) -0.0116(15) -0.0169(18) -0.0306(18)
C43 0.077(2) 0.062(2) 0.088(3) -0.022(2) -0.005(2) -0.0087(17)
C44 0.0650(19) 0.0438(19) 0.077(2) -0.0209(18) -0.0272(17) -0.0121(15)

loop_
_atom_type_symbol
_atom_type_description
_atom_type_scat_dispersion_real
_atom_type_scat_dispersion_imag
_atom_type_scat_source
C C 0.0033 0.0016 'International Tables Vol C Tables 4.2.6.8 and 6.1.1.4'
N N 0.0061 0.0033 'International Tables Vol C Tables 4.2.6.8 and 6.1.1.4'
O O 0.0106 0.0060 'International Tables Vol C Tables 4.2.6.8 and 6.1.1.4'
H H 0.0000 0.0000 'International Tables Vol C Tables 4.2.6.8 and 6.1.1.4'

loop_
_geom_angle_atom_site_label_1
_geom_angle_atom_site_label_2
_geom_angle_atom_site_label_3
_geom_angle
C38 O1 H1O1 109.5
C40 O3 H3O3 109.5
C44 O7 H7O7 109.5
C15 N1 C7 110.2(2)
C15 N1 H1N1 124.9
C7 N1 H1N1 124.9
C15 N2 C8 110.51(19)
C15 N2 H2N2 124.7
C8 N2 H2N2 124.7
C22 N3 C24 106.91(18)
C22 N4 C23 109.48(19)
C22 N4 H4N4 125.3
C23 N4 H4N4 125.3
C6 C1 C2 118.5(2)
C6 C1 C7 121.0(2)
C2 C1 C7 120.5(2)
C3 C2 C1 120.2(3)
C3 C2 H2 119.9
C1 C2 H2 119.9
C4 C3 C2 120.4(3)
C4 C3 H3 119.8
C2 C3 H3 119.8
C3 C4 C5 120.1(3)
C3 C4 H4 119.9
C5 C4 H4 119.9
C6 C5 C4 119.7(3)
C6 C5 H5 120.1
C4 C5 H5 120.1
C5 C6 C1 121.0(3)
C5 C6 H6 119.5
C1 C6 H6 119.5
C8 C7 N1 106.2(2)
C8 C7 C1 131.8(2)
N1 C7 C1 122.0(2)
C7 C8 N2 106.3(2)
C7 C8 C9 133.0(2)
N2 C8 C9 120.52(19)
C10 C9 C14 118.6(2)
C10 C9 C8 120.9(2)
C14 C9 C8 120.4(2)
C11 C10 C9 120.9(3)
C11 C10 H10 119.5
C9 C10 H10 119.5
C12 C11 C10 119.6(3)
C12 C11 H11 120.2
C10 C11 H11 120.2
C13 C12 C11 120.9(3)
C13 C12 H12 119.6
C11 C12 H12 119.6
C12 C13 C14 119.8(3)
C12 C13 H13 120.1
C14 C13 H13 120.1
C13 C14 C9 120.2(3)
C13 C14 H14 119.9
C9 C14 H14 119.9
N2 C15 N1 106.8(2)
N2 C15 C16 126.4(2)
N1 C15 C16 126.7(2)
C21 C16 C17 118.8(2)
C21 C16 C15 120.4(2)
C17 C16 C15 120.8(2)
C18 C17 C16 120.6(2)
C18 C17 H17 119.7
C16 C17 H17 119.7
C17 C18 C19 120.6(2)
C17 C18 H18 119.7
C19 C18 H18 119.7
C18 C19 C20 118.5(2)
C18 C19 C22 122.9(2)
C20 C19 C22 118.6(2)
C21 C20 C19 121.4(2)
C21 C20 H20 119.3
C19 C20 H20 119.3
C20 C21 C16 120.1(2)
C20 C21 H21 120.0
C16 C21 H21 120.0
N3 C22 N4 109.9(2)
N3 C22 C19 123.6(2)
N4 C22 C19 126.5(2)
N4 C23 C24 104.6(2)
N4 C23 C31 121.0(2)
C24 C23 C31 134.1(2)
N3 C24 C23 109.1(2)
N3 C24 C25 118.80(19)
C23 C24 C25 132.1(2)
C26 C25 C30 117.8(2)
C26 C25 C24 123.7(2)
C30 C25 C24 118.5(2)
C27 C26 C25 121.3(2)
C27 C26 H26 119.4
C25 C26 H26 119.4
C26 C27 C28 120.1(2)
C26 C27 H27 119.9
C28 C27 H27 119.9
C29 C28 C27 119.6(3)
C29 C28 H28 120.2
C27 C28 H28 120.2
C28 C29 C30 120.4(2)
C28 C29 H29 119.8
C30 C29 H29 119.8
C29 C30 C25 120.8(2)
C29 C30 H30 119.6
C25 C30 H30 119.6
C36 C31 C32 118.0(2)
C36 C31 C23 121.5(2)
C32 C31 C23 120.4(2)
C33 C32 C31 120.7(3)
C33 C32 H32 119.6
C31 C32 H32 119.6
C34 C33 C32 120.1(3)
C34 C33 H33 120.0
C32 C33 H33 120.0
C35 C34 C33 120.4(3)
C35 C34 H34 119.8
C33 C34 H34 119.8
C34 C35 C36 119.5(3)
C34 C35 H35 120.2
C36 C35 H35 120.2
C35 C36 C31 121.3(2)
C35 C36 H36 119.3
C31 C36 H36 119.3
C38 C37 H37A 109.5
C38 C37 H37B 109.5
H37A C37 H37B 109.5
C38 C37 H37C 109.5
H37A C37 H37C 109.5
H37B C37 H37C 109.5
O2 C38 O1 122.7(3)
O2 C38 C37 124.5(3)
O1 C38 C37 112.8(3)
C40 C39 H39A 109.5
C40 C39 H39B 109.5
H39A C39 H39B 109.5
C40 C39 H39C 109.5
H39A C39 H39C 109.5
H39B C39 H39C 109.5
O4 C40 O3 123.5(3)
O4 C40 C39 123.8(3)
O3 C40 C39 112.7(3)
C42 C41 H41A 109.5
C42 C41 H41B 109.5
H41A C41 H41B 109.5
C42 C41 H41C 109.5
H41A C41 H41C 109.5
H41B C41 H41C 109.5
O5 C42 O6 121.6(3)
O5 C42 C41 119.5(3)
O6 C42 C41 118.9(3)
C44 C43 H43A 109.5
C44 C43 H43B 109.5
H43A C43 H43B 109.5
C44 C43 H43C 109.5
H43A C43 H43C 109.5
H43B C43 H43C 109.5
O8 C44 O7 122.8(3)
O8 C44 C43 123.1(3)
O7 C44 C43 114.2(3)

loop_
_geom_bond_atom_site_label_1
_geom_bond_atom_site_label_2
_geom_bond_distance
O1 C38 1.310(3)
O1 H1O1 0.8200
O2 C38 1.195(3)
O3 C40 1.316(3)
O3 H3O3 0.8200
O4 C40 1.206(3)
O5 C42 1.249(3)
O6 C42 1.262(3)
O7 C44 1.297(4)
O7 H7O7 0.8200
O8 C44 1.204(3)
N1 C15 1.336(3)
N1 C7 1.385(3)
N1 H1N1 0.8600
N2 C15 1.332(3)
N2 C8 1.379(3)
N2 H2N2 0.8600
N3 C22 1.331(3)
N3 C24 1.388(3)
N4 C22 1.348(3)
N4 C23 1.383(3)
N4 H4N4 0.8600
C1 C6 1.386(3)
C1 C2 1.398(3)
C1 C7 1.476(3)
C2 C3 1.374(3)
C2 H2 0.9300
C3 C4 1.372(4)
C3 H3 0.9300
C4 C5 1.381(4)
C4 H4 0.9300
C5 C6 1.375(3)
C5 H5 0.9300
C6 H6 0.9300
C7 C8 1.369(3)
C8 C9 1.470(3)
C9 C10 1.388(3)
C9 C14 1.395(3)
C10 C11 1.379(4)
C10 H10 0.9300
C11 C12 1.373(4)
C11 H11 0.9300
C12 C13 1.371(4)
C12 H12 0.9300
C13 C14 1.388(4)
C13 H13 0.9300
C14 H14 0.9300
C15 C16 1.462(3)
C16 C21 1.390(3)
C16 C17 1.400(3)
C17 C18 1.379(3)
C17 H17 0.9300
C18 C19 1.387(3)
C18 H18 0.9300
C19 C20 1.394(3)
C19 C22 1.458(3)
C20 C21 1.374(3)
C20 H20 0.9300
C21 H21 0.9300
C23 C24 1.390(3)
C23 C31 1.467(3)
C24 C25 1.466(3)
C25 C26 1.384(3)
C25 C30 1.394(3)
C26 C27 1.380(3)
C26 H26 0.9300
C27 C28 1.381(4)
C27 H27 0.9300
C28 C29 1.369(3)
C28 H28 0.9300
C29 C30 1.385(3)
C29 H29 0.9300
C30 H30 0.9300
C31 C36 1.389(3)
C31 C32 1.397(3)
C32 C33 1.379(3)
C32 H32 0.9300
C33 C34 1.379(4)
C33 H33 0.9300
C34 C35 1.371(3)
C34 H34 0.9300
C35 C36 1.386(3)
C35 H35 0.9300
C36 H36 0.9300
C37 C38 1.489(4)
C37 H37A 0.9600
C37 H37B 0.9600
C37 H37C 0.9600
C39 C40 1.503(4)
C39 H39A 0.9600
C39 H39B 0.9600
C39 H39C 0.9600
C41 C42 1.506(4)
C41 H41A 0.9600
C41 H41B 0.9600
C41 H41C 0.9600
C43 C44 1.484(4)
C43 H43A 0.9600
C43 H43B 0.9600
C43 H43C 0.9600

loop_
_geom_torsion_atom_site_label_1
_geom_torsion_atom_site_label_2
_geom_torsion_atom_site_label_3
_geom_torsion_atom_site_label_4
_geom_torsion
C6 C1 C2 C3 0.2(4)
C7 C1 C2 C3 -179.4(2)
C1 C2 C3 C4 -0.3(4)
C2 C3 C4 C5 0.7(4)
C3 C4 C5 C6 -1.1(4)
C4 C5 C6 C1 1.1(4)
C2 C1 C6 C5 -0.6(4)
C7 C1 C6 C5 179.0(2)
C15 N1 C7 C8 -0.5(3)
C15 N1 C7 C1 179.2(2)
C6 C1 C7 C8 -30.4(4)
C2 C1 C7 C8 149.2(3)
C6 C1 C7 N1 149.9(2)
C2 C1 C7 N1 -30.4(4)
N1 C7 C8 N2 -0.1(3)
C1 C7 C8 N2 -179.8(2)
N1 C7 C8 C9 175.6(2)
C1 C7 C8 C9 -4.1(5)
C15 N2 C8 C7 0.6(3)
C15 N2 C8 C9 -175.7(2)
C7 C8 C9 C10 -47.4(4)
N2 C8 C9 C10 127.8(2)
C7 C8 C9 C14 135.3(3)
N2 C8 C9 C14 -49.5(3)
C14 C9 C10 C11 -0.3(3)
C8 C9 C10 C11 -177.6(2)
C9 C10 C11 C12 0.7(4)
C10 C11 C12 C13 -0.5(4)
C11 C12 C13 C14 -0.1(4)
C12 C13 C14 C9 0.5(4)
C10 C9 C14 C13 -0.3(3)
C8 C9 C14 C13 177.0(2)
C8 N2 C15 N1 -0.9(3)
C8 N2 C15 C16 177.4(2)
C7 N1 C15 N2 0.9(3)
C7 N1 C15 C16 -177.4(2)
N2 C15 C16 C21 170.6(2)
N1 C15 C16 C21 -11.4(4)
N2 C15 C16 C17 -11.8(4)
N1 C15 C16 C17 166.2(2)
C21 C16 C17 C18 0.8(4)
C15 C16 C17 C18 -176.8(2)
C16 C17 C18 C19 1.2(4)
C17 C18 C19 C20 -2.3(4)
C17 C18 C19 C22 178.2(2)
C18 C19 C20 C21 1.5(4)
C22 C19 C20 C21 -179.1(2)
C19 C20 C21 C16 0.5(4)
C17 C16 C21 C20 -1.7(4)
C15 C16 C21 C20 176.0(2)
C24 N3 C22 N4 1.1(3)
C24 N3 C22 C19 -176.6(2)
C23 N4 C22 N3 -1.4(3)
C23 N4 C22 C19 176.2(2)
C18 C19 C22 N3 -167.0(2)
C20 C19 C22 N3 13.5(4)
C18 C19 C22 N4 15.6(4)
C20 C19 C22 N4 -163.8(2)
C22 N4 C23 C24 1.1(3)
C22 N4 C23 C31 -174.3(2)
C22 N3 C24 C23 -0.4(3)
C22 N3 C24 C25 179.1(2)
N4 C23 C24 N3 -0.4(3)
C31 C23 C24 N3 174.0(2)
N4 C23 C24 C25 -179.9(2)
C31 C23 C24 C25 -5.4(5)
N3 C24 C25 C26 147.9(2)
C23 C24 C25 C26 -32.7(4)
N3 C24 C25 C30 -30.2(3)
C23 C24 C25 C30 149.2(3)
C30 C25 C26 C27 -2.2(4)
C24 C25 C26 C27 179.7(3)
C25 C26 C27 C28 1.5(4)
C26 C27 C28 C29 0.0(5)
C27 C28 C29 C30 -0.8(4)
C28 C29 C30 C25 0.0(4)
C26 C25 C30 C29 1.5(4)
C24 C25 C30 C29 179.7(2)
N4 C23 C31 C36 148.3(2)
C24 C23 C31 C36 -25.4(4)
N4 C23 C31 C32 -28.5(3)
C24 C23 C31 C32 157.7(3)
C36 C31 C32 C33 -1.2(4)
C23 C31 C32 C33 175.7(2)
C31 C32 C33 C34 1.3(4)
C32 C33 C34 C35 -0.5(4)
C33 C34 C35 C36 -0.2(4)
C34 C35 C36 C31 0.1(4)
C32 C31 C36 C35 0.5(4)
C23 C31 C36 C35 -176.3(2)
